data_7244099
loop_
_publ_author_name
'He, Qi-Qi'
'Yao, Shu-Li'
'Zheng, Teng-Fei'
'Xu, Hui'
'Liu, Sui-Jun'
'Chen, Jing-Lin'
'Li, Na'
'Wen, He-Rui'

_publ_section_title
;
 A multi-responsive luminescent sensor based on a stable Eu(iii)
 metal--organic framework for sensing Fe3+, MnO4&#x2212;, and
 Cr2O72&#x2212; in aqueous solutions
;
_journal_issue 5
_journal_name_full CrystEngComm
_journal_page_first 1041
_journal_page_last 1048
_journal_paper_doi 10.1039/D1CE01503F
_journal_volume 24
_journal_year 2022
_chemical_formula_sum 'C45 H49 Eu3 N12 O24 S4'
_chemical_formula_weight 1726.08
_space_group_crystal_system orthorhombic
_space_group_IT_number 20
_space_group_name_Hall 'C 2c 2'
_space_group_name_H-M_alt 'C 2 2 21'
_atom_sites_solution_hydrogens geom
_audit_creation_method SHELXL-2017/1
_audit_update_record
;
2021-12-21 deposited with the CCDC.	2021-12-21 downloaded from the CCDC.
;
_cell_angle_alpha 90
_cell_angle_beta 90
_cell_angle_gamma 90
_cell_formula_units_Z 4
_cell_length_a 14.7170(6)
_cell_length_b 14.3696(6)
_cell_length_c 23.7326(10)
_cell_measurement_reflns_used 9359
_cell_measurement_temperature 296(2)
_cell_measurement_theta_max 54.955
_cell_measurement_theta_min 5.797
_cell_volume 5018.9(4)
_computing_structure_refinement 'SHELXL-2017/1 (Sheldrick, 2017)'
_computing_structure_solution 'SHELXT 2014/5 (Sheldrick, 2014)'
_diffrn_ambient_temperature 296(2)
_diffrn_measured_fraction_theta_full 0.997
_diffrn_measured_fraction_theta_max 0.996
_diffrn_measurement_device_type 'CCD area detector'
_diffrn_measurement_method 'phi and omega scans'
_diffrn_radiation_type MoK\a
_diffrn_radiation_wavelength 0.71073
_diffrn_reflns_av_R_equivalents 0.0277
_diffrn_reflns_av_unetI/netI 0.0195
_diffrn_reflns_Laue_measured_fraction_full 0.997
_diffrn_reflns_Laue_measured_fraction_max 0.996
_diffrn_reflns_limit_h_max 19
_diffrn_reflns_limit_h_min -19
_diffrn_reflns_limit_k_max 18
_diffrn_reflns_limit_k_min -18
_diffrn_reflns_limit_l_max 30
_diffrn_reflns_limit_l_min -30
_diffrn_reflns_number 38458
_diffrn_reflns_point_group_measured_fraction_full 0.998
_diffrn_reflns_point_group_measured_fraction_max 0.997
_diffrn_reflns_theta_full 25.242
_diffrn_reflns_theta_max 27.489
_diffrn_reflns_theta_min 2.962
_exptl_absorpt_coefficient_mu 3.976
_exptl_crystal_colour yellow
_exptl_crystal_density_diffrn 2.284
_exptl_crystal_description block
_exptl_crystal_F_000 3392
_exptl_crystal_size_max 0.22
_exptl_crystal_size_mid 0.21
_exptl_crystal_size_min 0.20
_refine_diff_density_max 2.050
_refine_diff_density_min -2.823
_refine_diff_density_rms 0.241
_refine_ls_abs_structure_details
;
 Refined as an inversion twin.
;
_refine_ls_abs_structure_Flack 0.19(3)
_refine_ls_extinction_method none
_refine_ls_goodness_of_fit_ref 1.123
_refine_ls_hydrogen_treatment constr
_refine_ls_matrix_type full
_refine_ls_number_parameters 309
_refine_ls_number_reflns 5764
_refine_ls_number_restraints 84
_refine_ls_restrained_S_all 1.196
_refine_ls_R_factor_all 0.0397
_refine_ls_R_factor_gt 0.0384
_refine_ls_shift/su_max 0.001
_refine_ls_shift/su_mean 0.000
_refine_ls_structure_factor_coef Fsqd
_refine_ls_weighting_details 'w=1/[\s^2^(Fo^2^)+(0.0701P)^2^+78.8596P] where P=(Fo^2^+2Fc^2^)/3'
_refine_ls_weighting_scheme calc
_refine_ls_wR_factor_gt 0.1154
_refine_ls_wR_factor_ref 0.1166
_reflns_Friedel_coverage 0.818
_reflns_Friedel_fraction_full 0.999
_reflns_Friedel_fraction_max 0.998
_reflns_number_gt 5596
_reflns_number_total 5764
_reflns_threshold_expression 'I > 2\s(I)'
_cod_data_source_file d1ce01503f2.cif
_cod_data_source_block JXUST-9
_cod_depositor_comments 'Adding full bibliography for 7244099.cif.'
_cod_database_code 7244099
_shelx_shelxl_version_number 2017/1
_shelx_space_group_comment
;
The symmetry employed for this shelxl refinement is uniquely defined
by the following loop, which should always be used as a source of
symmetry information in preference to the above space-group names.
They are only intended as comments.
;

loop_
_space_group_symop_operation_xyz
'x, y, z'
'-x, -y, z+1/2'
'x, -y, -z'
'-x, y, -z+1/2'
'x+1/2, y+1/2, z'
'-x+1/2, -y+1/2, z+1/2'
'x+1/2, -y+1/2, -z'
'-x+1/2, y+1/2, -z+1/2'

loop_
_atom_site_label
_atom_site_type_symbol
_atom_site_fract_x
_atom_site_fract_y
_atom_site_fract_z
_atom_site_U_iso_or_equiv
_atom_site_adp_type
_atom_site_occupancy
_atom_site_site_symmetry_order
_atom_site_calc_flag
_atom_site_refinement_flags_posn
_atom_site_refinement_flags_adp
_atom_site_refinement_flags_occupancy
_atom_site_disorder_assembly
_atom_site_disorder_group
Eu1 Eu 0.500000 -0.37166(4) -0.750000 0.01041(16) Uani 1 2 d S T P . .
S1 S 0.4052(5) -0.5619(6) -0.6742(3) 0.0870(17) Uani 1 1 d . U . . .
Eu2 Eu 0.07664(3) -0.82117(3) -0.58664(2) 0.01264(14) Uani 1 1 d . . . . .
S2 S 0.2755(6) -0.2392(6) -0.4743(3) 0.0883(17) Uani 1 1 d . U . . .
O1 O 0.0679(6) -0.7397(5) -0.6970(3) 0.0210(16) Uani 1 1 d . . . . .
O1W O 0.0245(9) -0.6624(6) -0.5825(5) 0.049(3) Uani 1 1 d . . . . .
O2 O 0.1872(6) -0.7311(7) -0.6408(4) 0.029(2) Uani 1 1 d . . . . .
O3 O 0.2926(6) -0.4251(7) -0.8833(4) 0.030(2) Uani 1 1 d . . . . .
O4 O 0.4137(6) -0.4256(6) -0.8289(3) 0.0203(16) Uani 1 1 d . . . . .
O5 O -0.0525(5) -0.1992(8) -0.5862(4) 0.033(2) Uani 1 1 d . . . A -1
O6 O 0.0028(6) -0.2038(7) -0.5005(3) 0.0265(18) Uani 1 1 d . . . B -1
O7 O 0.4248(6) -0.3371(8) -0.6115(4) 0.033(2) Uani 1 1 d . . . . .
O8 O 0.3716(6) -0.3234(7) -0.6986(3) 0.0266(18) Uani 1 1 d . . . . .
O9 O 0.0643(9) -0.9691(7) -0.5424(4) 0.043(3) Uani 1 1 d . . . . .
N1 N 0.3339(11) -0.6150(11) -0.6665(6) 0.052(3) Uani 1 1 d . U . C -1
N2 N 0.4039(9) -0.5133(9) -0.7229(7) 0.0460(19) Uani 1 1 d . U . . .
N3 N 0.1887(12) -0.2199(10) -0.4855(5) 0.044(2) Uani 1 1 d . U . . .
N4 N 0.3223(12) -0.2647(13) -0.5202(8) 0.061(2) Uani 1 1 d . U . D -1
C1 C 0.1458(9) -0.7077(7) -0.6863(5) 0.020(2) Uani 1 1 d . . . . .
C2 C 0.1934(7) -0.6427(7) -0.7248(4) 0.020(2) Uani 1 1 d D . . . .
C3 C 0.2786(7) -0.6044(8) -0.7118(5) 0.020(2) Uani 1 1 d D . . . .
C4 C 0.3242(10) -0.5420(10) -0.7473(6) 0.045(2) Uani 1 1 d D U . . .
C5 C 0.2847(7) -0.5149(8) -0.7985(5) 0.026(2) Uani 1 1 d D U . . .
C6 C 0.1552(8) -0.6136(8) -0.7758(4) 0.024(2) Uani 1 1 d D . . . .
H6 H 0.097929 -0.635427 -0.785736 0.028 Uiso 1 1 calc R U . . .
C7 C 0.2002(7) -0.5527(7) -0.8124(5) 0.020(2) Uani 1 1 d D . . . .
H7 H 0.173319 -0.537144 -0.846586 0.024 Uiso 1 1 calc R U . . .
C8 C 0.3313(7) -0.4526(7) -0.8399(5) 0.017(2) Uani 1 1 d . . . . .
C9 C 0.0089(8) -0.2065(8) -0.5547(5) 0.021(2) Uani 1 1 d . . . . .
C10 C 0.1034(6) -0.2271(9) -0.5769(4) 0.022(2) Uani 1 1 d D . . . .
C11 C 0.1811(6) -0.2340(8) -0.5434(4) 0.017(2) Uani 1 1 d D U . . .
C12 C 0.2650(9) -0.2636(12) -0.5652(5) 0.042(2) Uani 1 1 d D U . . .
C13 C 0.1144(8) -0.2439(10) -0.6348(4) 0.028(3) Uani 1 1 d D . . . .
H13 H 0.065152 -0.237864 -0.659099 0.034 Uiso 1 1 calc R U . . .
C14 C 0.1994(7) -0.2697(10) -0.6559(5) 0.027(3) Uani 1 1 d D . . . .
H14 H 0.205515 -0.278065 -0.694609 0.033 Uiso 1 1 calc R U . . .
C15 C 0.2748(7) -0.2833(9) -0.6221(4) 0.023(2) Uani 1 1 d D U . . .
C16 C 0.3630(8) -0.3160(9) -0.6452(4) 0.021(2) Uani 1 1 d . . . . .
C17 C 0.0274(16) -1.000000 -0.500000 0.039(5) Uani 1 2 d S T P . .
H17 H -0.035766 -1.000002 -0.500001 0.047 Uiso 1 2 calc R U P . .

loop_
_atom_site_aniso_label
_atom_site_aniso_U_11
_atom_site_aniso_U_22
_atom_site_aniso_U_33
_atom_site_aniso_U_23
_atom_site_aniso_U_13
_atom_site_aniso_U_12
Eu1 0.0089(3) 0.0129(3) 0.0094(3) 0.000 0.0012(2) 0.000
S1 0.086(2) 0.089(2) 0.086(2) 0.0038(13) -0.0059(13) -0.0018(13)
Eu2 0.0123(2) 0.0160(2) 0.0096(2) -0.00142(18) 0.00040(18) -0.00075(18)
S2 0.087(2) 0.091(2) 0.087(2) -0.0034(13) 0.0056(13) 0.0033(13)
O1 0.020(4) 0.018(4) 0.024(4) 0.002(3) 0.004(3) -0.006(3)
O1W 0.085(9) 0.024(4) 0.039(5) 0.002(4) 0.007(6) 0.013(5)
O2 0.020(4) 0.039(5) 0.027(4) 0.016(4) 0.001(3) -0.005(4)
O3 0.026(5) 0.032(5) 0.031(5) 0.014(4) -0.013(4) -0.013(4)
O4 0.021(4) 0.027(4) 0.013(3) 0.004(3) -0.008(3) -0.011(3)
O5 0.013(4) 0.067(7) 0.018(4) 0.004(4) -0.005(3) 0.006(4)
O6 0.014(3) 0.056(6) 0.009(3) -0.007(3) -0.001(3) 0.001(4)
O7 0.015(4) 0.056(6) 0.029(4) -0.005(4) -0.001(4) 0.010(4)
O8 0.029(4) 0.032(4) 0.019(4) -0.001(4) 0.009(3) 0.005(4)
O9 0.067(8) 0.023(4) 0.039(6) 0.010(4) 0.003(5) -0.005(5)
N1 0.068(6) 0.056(7) 0.032(6) 0.018(5) -0.016(5) 0.022(4)
N2 0.033(4) 0.031(5) 0.074(5) -0.021(4) 0.015(4) 0.003(4)
N3 0.083(4) 0.040(6) 0.010(4) -0.008(4) 0.008(3) -0.010(6)
N4 0.060(2) 0.061(3) 0.062(2) 0.0033(14) -0.0107(12) -0.0013(14)
C1 0.031(6) 0.014(5) 0.016(5) 0.000(4) 0.000(4) -0.010(4)
C2 0.021(5) 0.015(5) 0.024(5) 0.002(4) 0.000(4) -0.006(4)
C3 0.023(5) 0.017(5) 0.021(5) 0.005(4) 0.001(4) 0.002(4)
C4 0.045(3) 0.043(3) 0.047(3) -0.0010(14) 0.0051(14) -0.0011(14)
C5 0.018(5) 0.021(6) 0.038(5) -0.012(4) 0.011(4) -0.011(4)
C6 0.019(5) 0.028(6) 0.024(5) 0.009(4) 0.002(4) -0.011(5)
C7 0.018(5) 0.020(5) 0.021(5) 0.006(4) 0.000(4) -0.003(4)
C8 0.018(5) 0.011(4) 0.023(5) -0.002(4) 0.001(4) -0.004(4)
C9 0.013(5) 0.033(6) 0.018(5) 0.001(4) 0.006(4) 0.003(5)
C10 0.011(4) 0.035(6) 0.021(5) 0.000(5) 0.001(4) 0.004(4)
C11 0.017(2) 0.018(2) 0.017(2) 0.0005(14) -0.0009(14) 0.0007(14)
C12 0.042(3) 0.041(3) 0.043(3) -0.0004(14) 0.0043(13) -0.0001(14)
C13 0.018(5) 0.048(8) 0.018(5) -0.003(5) 0.003(4) 0.004(5)
C14 0.016(5) 0.052(8) 0.013(5) -0.003(5) 0.004(4) -0.004(5)
C15 0.017(5) 0.031(6) 0.023(5) 0.000(5) 0.007(4) -0.005(5)
C16 0.022(5) 0.029(6) 0.012(4) -0.006(4) 0.008(4) -0.003(5)
C17 0.043(12) 0.041(11) 0.033(10) 0.014(9) 0.000 0.000

loop_
_atom_type_symbol
_atom_type_description
_atom_type_scat_dispersion_real
_atom_type_scat_dispersion_imag
_atom_type_scat_source
C C 0.0033 0.0016 'International Tables Vol C Tables 4.2.6.8 and 6.1.1.4'
H H 0.0000 0.0000 'International Tables Vol C Tables 4.2.6.8 and 6.1.1.4'
Eu Eu -0.1578 3.6682 'International Tables Vol C Tables 4.2.6.8 and 6.1.1.4'
N N 0.0061 0.0033 'International Tables Vol C Tables 4.2.6.8 and 6.1.1.4'
O O 0.0106 0.0060 'International Tables Vol C Tables 4.2.6.8 and 6.1.1.4'
S S 0.1246 0.1234 'International Tables Vol C Tables 4.2.6.8 and 6.1.1.4'

loop_
_geom_angle_atom_site_label_1
_geom_angle_atom_site_label_2
_geom_angle_atom_site_label_3
_geom_angle
_geom_angle_site_symmetry_1
_geom_angle_site_symmetry_3
_geom_angle_publ_flag
O8 Eu1 O8 145.7(5) . 4_653 ?
O8 Eu1 O4 94.3(3) . . ?
O8 Eu1 O4 96.7(3) 4_653 . ?
O8 Eu1 O4 96.7(3) . 4_653 ?
O8 Eu1 O4 94.3(3) 4_653 4_653 ?
O4 Eu1 O4 142.2(4) . 4_653 ?
O8 Eu1 O1 80.5(3) . 5 ?
O8 Eu1 O1 73.4(3) 4_653 5 ?
O4 Eu1 O1 149.0(3) . 5 ?
O4 Eu1 O1 68.8(3) 4_653 5 ?
O8 Eu1 O1 73.4(3) . 8_553 ?
O8 Eu1 O1 80.5(3) 4_653 8_553 ?
O4 Eu1 O1 68.8(3) . 8_553 ?
O4 Eu1 O1 149.0(3) 4_653 8_553 ?
O1 Eu1 O1 80.5(4) 5 8_553 ?
O8 Eu1 N2 143.9(4) . 4_653 ?
O8 Eu1 N2 70.2(4) 4_653 4_653 ?
O4 Eu1 N2 80.7(4) . 4_653 ?
O4 Eu1 N2 69.2(4) 4_653 4_653 ?
O1 Eu1 N2 120.8(4) 5 4_653 ?
O1 Eu1 N2 134.5(4) 8_553 4_653 ?
O8 Eu1 N2 70.2(4) . . ?
O8 Eu1 N2 143.9(4) 4_653 . ?
O4 Eu1 N2 69.2(4) . . ?
O4 Eu1 N2 80.7(4) 4_653 . ?
O1 Eu1 N2 134.5(4) 5 . ?
O1 Eu1 N2 120.8(4) 8_553 . ?
N2 Eu1 N2 74.7(5) 4_653 . ?
O8 Eu1 Eu2 71.3(2) . 5 ?
O8 Eu1 Eu2 102.5(2) 4_653 5 ?
O4 Eu1 Eu2 160.61(19) . 5 ?
O4 Eu1 Eu2 34.05(19) 4_653 5 ?
O1 Eu1 Eu2 43.63(18) 5 5 ?
O1 Eu1 Eu2 116.99(18) 8_553 5 ?
N2 Eu1 Eu2 103.1(4) 4_653 5 ?
N2 Eu1 Eu2 93.2(4) . 5 ?
O8 Eu1 Eu2 102.5(2) . 8_553 ?
O8 Eu1 Eu2 71.3(2) 4_653 8_553 ?
O4 Eu1 Eu2 34.05(19) . 8_553 ?
O4 Eu1 Eu2 160.61(19) 4_653 8_553 ?
O1 Eu1 Eu2 116.99(18) 5 8_553 ?
O1 Eu1 Eu2 43.63(18) 8_553 8_553 ?
N2 Eu1 Eu2 93.2(4) 4_653 8_553 ?
N2 Eu1 Eu2 103.1(4) . 8_553 ?
Eu2 Eu1 Eu2 159.63(2) 5 8_553 ?
N1 S1 N2 114.2(9) . . ?
N1 S1 C3 36.8(6) . . ?
N2 S1 C3 77.3(7) . . ?
O7 Eu2 O9 87.1(4) 5_445 . ?
O7 Eu2 O1W 78.3(4) 5_445 . ?
O9 Eu2 O1W 143.5(4) . . ?
O7 Eu2 O2 124.0(3) 5_445 . ?
O9 Eu2 O2 139.1(4) . . ?
O1W Eu2 O2 74.5(4) . . ?
O7 Eu2 N3 148.1(4) 5_445 3_544 ?
O9 Eu2 N3 87.6(4) . 3_544 ?
O1W Eu2 N3 87.6(4) . 3_544 ?
O2 Eu2 N3 78.0(4) . 3_544 ?
O7 Eu2 O4 78.0(3) 5_445 8_543 ?
O9 Eu2 O4 79.7(3) . 8_543 ?
O1W Eu2 O4 128.1(3) . 8_543 ?
O2 Eu2 O4 81.9(3) . 8_543 ?
N3 Eu2 O4 131.7(4) 3_544 8_543 ?
O7 Eu2 O3 126.9(3) 5_445 8_543 ?
O9 Eu2 O3 69.9(4) . 8_543 ?
O1W Eu2 O3 144.1(4) . 8_543 ?
O2 Eu2 O3 70.1(3) . 8_543 ?
N3 Eu2 O3 80.1(4) 3_544 8_543 ?
O4 Eu2 O3 51.7(3) 8_543 8_543 ?
O7 Eu2 O1 76.4(3) 5_445 . ?
O9 Eu2 O1 139.8(3) . . ?
O1W Eu2 O1 68.7(3) . . ?
O2 Eu2 O1 48.3(3) . . ?
N3 Eu2 O1 124.7(4) 3_544 . ?
O4 Eu2 O1 61.2(2) 8_543 . ?
O3 Eu2 O1 91.0(3) 8_543 . ?
O7 Eu2 C8 103.5(3) 5_445 8_543 ?
O9 Eu2 C8 73.7(4) . 8_543 ?
O1W Eu2 C8 142.1(3) . 8_543 ?
O2 Eu2 C8 73.6(3) . 8_543 ?
N3 Eu2 C8 105.2(4) 3_544 8_543 ?
O4 Eu2 C8 26.5(3) 8_543 8_543 ?
O3 Eu2 C8 25.2(3) 8_543 8_543 ?
O1 Eu2 C8 74.9(3) . 8_543 ?
O7 Eu2 S2 165.4(3) 5_445 3_544 ?
O9 Eu2 S2 96.2(3) . 3_544 ?
O1W Eu2 S2 90.9(4) . 3_544 ?
O2 Eu2 S2 60.8(3) . 3_544 ?
N3 Eu2 S2 19.2(4) 3_544 3_544 ?
O4 Eu2 S2 116.5(2) 8_543 3_544 ?
O3 Eu2 S2 67.3(2) 8_543 3_544 ?
O1 Eu2 S2 108.9(2) . 3_544 ?
C8 Eu2 S2 91.1(3) 8_543 3_544 ?
O7 Eu2 Eu1 58.6(2) 5_445 5_445 ?
O9 Eu2 Eu1 103.8(3) . 5_445 ?
O1W Eu2 Eu1 96.8(3) . 5_445 ?
O2 Eu2 Eu1 77.3(2) . 5_445 ?
N3 Eu2 Eu1 152.7(4) 3_544 5_445 ?
O4 Eu2 Eu1 32.28(17) 8_543 5_445 ?
O3 Eu2 Eu1 80.7(2) 8_543 5_445 ?
O1 Eu2 Eu1 36.67(16) . 5_445 ?
C8 Eu2 Eu1 56.4(2) 8_543 5_445 ?
S2 Eu2 Eu1 133.49(14) 3_544 5_445 ?
N3 S2 N4 112.7(11) . . ?
N3 S2 C12 76.7(7) . . ?
N4 S2 C12 36.1(8) . . ?
N3 S2 Eu2 37.1(5) . 3_544 ?
N4 S2 Eu2 149.7(9) . 3_544 ?
C12 S2 Eu2 113.7(5) . 3_544 ?
C1 O1 Eu1 138.2(8) . 5_445 ?
C1 O1 Eu2 85.7(6) . . ?
Eu1 O1 Eu2 99.7(3) 5_445 . ?
C1 O2 Eu2 105.4(7) . . ?
C8 O3 Eu2 94.1(7) . 8_553 ?
C8 O4 Eu1 138.5(7) . . ?
C8 O4 Eu2 94.1(6) . 8_553 ?
Eu1 O4 Eu2 113.7(3) . 8_553 ?
C16 O7 Eu2 147.1(9) . 5 ?
C16 O8 Eu1 128.2(8) . . ?
C17 O9 Eu2 136.0(9) . . ?
S1 N1 C3 107.8(11) . . ?
S1 N2 C4 102.6(11) . . ?
S1 N2 Eu1 128.2(9) . . ?
C4 N2 Eu1 127.3(11) . . ?
S2 N3 C11 104.1(10) . . ?
S2 N3 Eu2 123.7(8) . 3_544 ?
C11 N3 Eu2 132.1(11) . 3_544 ?
S2 N4 C12 108.5(14) . . ?
O1 C1 O2 120.2(10) . . ?
O1 C1 C2 122.4(10) . . ?
O2 C1 C2 117.3(10) . . ?
C6 C2 C3 115.6(10) . . ?
C6 C2 C1 122.1(9) . . ?
C3 C2 C1 122.2(9) . . ?
N1 C3 C4 105.1(12) . . ?
N1 C3 C2 131.8(11) . . ?
C4 C3 C2 123.1(11) . . ?
N1 C3 S1 35.4(8) . . ?
C4 C3 S1 69.7(8) . . ?
C2 C3 S1 167.2(9) . . ?
N2 C4 C5 129.6(12) . . ?
N2 C4 C3 110.4(12) . . ?
C5 C4 C3 120.0(12) . . ?
C7 C5 C4 117.8(11) . . ?
C7 C5 C8 119.0(10) . . ?
C4 C5 C8 123.1(10) . . ?
C2 C6 C7 122.3(10) . . ?
C2 C6 H6 118.9 . . ?
C7 C6 H6 118.9 . . ?
C5 C7 C6 121.2(10) . . ?
C5 C7 H7 119.4 . . ?
C6 C7 H7 119.4 . . ?
O3 C8 O4 120.0(10) . . ?
O3 C8 C5 121.7(10) . . ?
O4 C8 C5 118.3(10) . . ?
O3 C8 Eu2 60.6(6) . 8_553 ?
O4 C8 Eu2 59.4(5) . 8_553 ?
C5 C8 Eu2 175.6(8) . 8_553 ?
O5 C9 O6 125.2(11) . . ?
O5 C9 C10 120.1(10) . . ?
O6 C9 C10 114.5(10) . . ?
C11 C10 C13 116.7(9) . . ?
C11 C10 C9 124.6(9) . . ?
C13 C10 C9 118.6(9) . . ?
N3 C11 C10 128.1(11) . . ?
N3 C11 C12 109.7(11) . . ?
C10 C11 C12 122.1(10) . . ?
N4 C12 C15 134.2(13) . . ?
N4 C12 C11 105.0(12) . . ?
C15 C12 C11 120.8(12) . . ?
N4 C12 S2 35.4(9) . . ?
C15 C12 S2 169.7(11) . . ?
C11 C12 S2 69.6(6) . . ?
C14 C13 C10 120.0(10) . . ?
C14 C13 H13 120.0 . . ?
C10 C13 H13 120.0 . . ?
C15 C14 C13 123.2(10) . . ?
C15 C14 H14 118.4 . . ?
C13 C14 H14 118.4 . . ?
C14 C15 C12 116.9(11) . . ?
C14 C15 C16 122.2(9) . . ?
C12 C15 C16 120.9(10) . . ?
O7 C16 O8 122.8(11) . . ?
O7 C16 C15 118.5(9) . . ?
O8 C16 C15 118.6(10) . . ?
O9 C17 O9 128(2) . 3_534 ?
O9 C17 H17 116.2 . . ?
O9 C17 H17 116.2 3_534 . ?

loop_
_geom_bond_atom_site_label_1
_geom_bond_atom_site_label_2
_geom_bond_distance
_geom_bond_site_symmetry_2
_geom_bond_publ_flag
Eu1 O8 2.354(8) . ?
Eu1 O8 2.354(8) 4_653 ?
Eu1 O4 2.392(7) . ?
Eu1 O4 2.392(7) 4_653 ?
Eu1 O1 2.485(8) 5 ?
Eu1 O1 2.485(8) 8_553 ?
Eu1 N2 2.560(14) 4_653 ?
Eu1 N2 2.560(14) . ?
Eu1 Eu2 4.1024(5) 5 ?
Eu1 Eu2 4.1024(5) 8_553 ?
S1 N1 1.310(19) . ?
S1 N2 1.350(18) . ?
S1 C3 2.154(13) . ?
Eu2 O7 2.323(9) 5_445 ?
Eu2 O9 2.377(10) . ?
Eu2 O1W 2.409(9) . ?
Eu2 O2 2.444(8) . ?
Eu2 N3 2.449(14) 3_544 ?
Eu2 O4 2.508(8) 8_543 ?
Eu2 O3 2.539(9) 8_543 ?
Eu2 O1 2.872(8) . ?
Eu2 C8 2.905(11) 8_543 ?
Eu2 S2 3.378(8) 3_544 ?
S2 N3 1.335(18) . ?
S2 N4 1.34(2) . ?
S2 C12 2.192(15) . ?
O1 C1 1.261(15) . ?
O2 C1 1.285(15) . ?
O3 C8 1.241(14) . ?
O4 C8 1.300(13) . ?
O5 C9 1.177(14) . ?
O6 C9 1.291(13) . ?
O7 C16 1.248(15) . ?
O8 C16 1.279(13) . ?
O9 C17 1.227(15) . ?
N1 C3 1.356(16) . ?
N2 C4 1.37(2) . ?
N3 C11 1.394(14) . ?
N4 C12 1.36(2) . ?
C1 C2 1.482(14) . ?
C2 C6 1.398(10) . ?
C2 C3 1.403(11) . ?
C3 C4 1.402(12) . ?
C4 C5 1.401(12) . ?
C5 C7 1.397(11) . ?
C5 C8 1.496(15) . ?
C6 C7 1.399(10) . ?
C6 H6 0.9300 . ?
C7 H7 0.9300 . ?
C9 C10 1.516(14) . ?
C10 C11 1.396(10) . ?
C10 C13 1.406(11) . ?
C11 C12 1.406(11) . ?
C12 C15 1.387(12) . ?
C13 C14 1.397(11) . ?
C13 H13 0.9300 . ?
C14 C15 1.384(11) . ?
C14 H14 0.9300 . ?
C15 C16 1.484(15) . ?
C17 H17 0.9300 . ?

loop_
_geom_torsion_atom_site_label_1
_geom_torsion_atom_site_label_2
_geom_torsion_atom_site_label_3
_geom_torsion_atom_site_label_4
_geom_torsion
_geom_torsion_site_symmetry_1
_geom_torsion_site_symmetry_2
_geom_torsion_site_symmetry_3
_geom_torsion_site_symmetry_4
_geom_torsion_publ_flag
N2 S1 N1 C3 0.1(16) . . . . ?
N1 S1 N2 C4 -1.3(15) . . . . ?
C3 S1 N2 C4 -1.3(10) . . . . ?
N1 S1 N2 Eu1 163.4(10) . . . . ?
C3 S1 N2 Eu1 163.4(9) . . . . ?
N4 S2 N3 C11 -0.4(16) . . . . ?
C12 S2 N3 C11 -0.7(9) . . . . ?
Eu2 S2 N3 C11 -176.9(16) 3_544 . . . ?
N4 S2 N3 Eu2 176.5(10) . . . 3_544 ?
C12 S2 N3 Eu2 176.2(10) . . . 3_544 ?
N3 S2 N4 C12 -0.5(19) . . . . ?
Eu2 S2 N4 C12 4(3) 3_544 . . . ?
Eu1 O1 C1 O2 -94.0(14) 5_445 . . . ?
Eu2 O1 C1 O2 5.8(11) . . . . ?
Eu1 O1 C1 C2 85.9(14) 5_445 . . . ?
Eu2 O1 C1 C2 -174.4(11) . . . . ?
Eu2 O2 C1 O1 -7.0(13) . . . . ?
Eu2 O2 C1 C2 173.1(8) . . . . ?
O1 C1 C2 C6 -0.8(18) . . . . ?
O2 C1 C2 C6 179.1(11) . . . . ?
O1 C1 C2 C3 177.5(11) . . . . ?
O2 C1 C2 C3 -2.7(18) . . . . ?
S1 N1 C3 C4 1.2(16) . . . . ?
S1 N1 C3 C2 -178.4(13) . . . . ?
C6 C2 C3 N1 178.7(14) . . . . ?
C1 C2 C3 N1 0(2) . . . . ?
C6 C2 C3 C4 -0.9(18) . . . . ?
C1 C2 C3 C4 -179.2(12) . . . . ?
C6 C2 C3 S1 175(4) . . . . ?
C1 C2 C3 S1 -4(5) . . . . ?
S1 N2 C4 C5 179.1(15) . . . . ?
Eu1 N2 C4 C5 14(2) . . . . ?
S1 N2 C4 C3 2.0(16) . . . . ?
Eu1 N2 C4 C3 -162.9(9) . . . . ?
N1 C3 C4 N2 -2.0(17) . . . . ?
C2 C3 C4 N2 177.6(12) . . . . ?
S1 C3 C4 N2 -1.3(10) . . . . ?
N1 C3 C4 C5 -179.5(14) . . . . ?
C2 C3 C4 C5 0(2) . . . . ?
S1 C3 C4 C5 -178.7(16) . . . . ?
N2 C4 C5 C7 -177.5(15) . . . . ?
C3 C4 C5 C7 -1(2) . . . . ?
N2 C4 C5 C8 6(2) . . . . ?
C3 C4 C5 C8 -176.8(12) . . . . ?
C3 C2 C6 C7 2.1(18) . . . . ?
C1 C2 C6 C7 -179.6(11) . . . . ?
C4 C5 C7 C6 1.7(19) . . . . ?
C8 C5 C7 C6 178.1(11) . . . . ?
C2 C6 C7 C5 -2.6(19) . . . . ?
Eu2 O3 C8 O4 -2.9(11) 8_553 . . . ?
Eu2 O3 C8 C5 175.6(9) 8_553 . . . ?
Eu1 O4 C8 O3 136.4(10) . . . . ?
Eu2 O4 C8 O3 3.0(11) 8_553 . . . ?
Eu1 O4 C8 C5 -42.2(16) . . . . ?
Eu2 O4 C8 C5 -175.7(9) 8_553 . . . ?
Eu1 O4 C8 Eu2 133.5(11) . . . 8_553 ?
C7 C5 C8 O3 8.3(17) . . . . ?
C4 C5 C8 O3 -175.5(13) . . . . ?
C7 C5 C8 O4 -173.1(11) . . . . ?
C4 C5 C8 O4 3.1(18) . . . . ?
O5 C9 C10 C11 177.8(12) . . . . ?
O6 C9 C10 C11 -6.2(18) . . . . ?
O5 C9 C10 C13 -4.5(19) . . . . ?
O6 C9 C10 C13 171.5(12) . . . . ?
S2 N3 C11 C10 177.2(12) . . . . ?
Eu2 N3 C11 C10 1(2) 3_544 . . . ?
S2 N3 C11 C12 1.1(15) . . . . ?
Eu2 N3 C11 C12 -175.5(11) 3_544 . . . ?
C13 C10 C11 N3 179.3(13) . . . . ?
C9 C10 C11 N3 -3(2) . . . . ?
C13 C10 C11 C12 -5.1(19) . . . . ?
C9 C10 C11 C12 172.6(13) . . . . ?
S2 N4 C12 C15 -179.8(17) . . . . ?
S2 N4 C12 C11 1.1(19) . . . . ?
N3 C11 C12 N4 -1.4(17) . . . . ?
C10 C11 C12 N4 -177.8(13) . . . . ?
N3 C11 C12 C15 179.3(14) . . . . ?
C10 C11 C12 C15 3(2) . . . . ?
N3 C11 C12 S2 -0.7(9) . . . . ?
C10 C11 C12 S2 -177.1(12) . . . . ?
C11 C10 C13 C14 2(2) . . . . ?
C9 C10 C13 C14 -175.4(12) . . . . ?
C10 C13 C14 C15 2(2) . . . . ?
C13 C14 C15 C12 -5(2) . . . . ?
C13 C14 C15 C16 176.4(13) . . . . ?
N4 C12 C15 C14 -177.1(19) . . . . ?
C11 C12 C15 C14 2(2) . . . . ?
S2 C12 C15 C14 -178(7) . . . . ?
N4 C12 C15 C16 2(3) . . . . ?
C11 C12 C15 C16 -179.0(12) . . . . ?
S2 C12 C15 C16 1(8) . . . . ?
Eu2 O7 C16 O8 50(2) 5 . . . ?
Eu2 O7 C16 C15 -131.3(13) 5 . . . ?
Eu1 O8 C16 O7 -2.0(19) . . . . ?
Eu1 O8 C16 C15 179.7(8) . . . . ?
C14 C15 C16 O7 -171.7(13) . . . . ?
C12 C15 C16 O7 9(2) . . . . ?
C14 C15 C16 O8 7(2) . . . . ?
C12 C15 C16 O8 -172.3(13) . . . . ?
Eu2 O9 C17 O9 -112.8(15) . . . 3_534 ?
